data_4132212
loop_
_publ_author_name
'Saha, Subhankar'
'Desiraju, Gautam R.'

_publ_section_title
;
 Acid&#x00B7;&#x00B7;&#x00B7;Amide Supramolecular Synthon in Cocrystals:
 From Spectroscopic Detection to Property Engineering.
;
_journal_issue 20
_journal_name_full 'Journal of the American Chemical Society'
_journal_page_first 6361
_journal_page_last 6373
_journal_paper_doi 10.1021/jacs.8b02435
_journal_volume 140
_journal_year 2018
_chemical_formula_sum 'C15 H14 N2 O6'
_chemical_formula_weight 318.28
_space_group_crystal_system triclinic
_space_group_IT_number 2
_space_group_name_Hall '-P 1'
_space_group_name_H-M_alt 'P -1'
_atom_sites_solution_hydrogens geom
_audit_creation_method SHELXL-2014
_cell_angle_alpha 80.47(2)
_cell_angle_beta 86.02(3)
_cell_angle_gamma 78.432(18)
_cell_formula_units_Z 4
_cell_length_a 7.806(7)
_cell_length_b 10.767(9)
_cell_length_c 17.948(15)
_cell_measurement_reflns_used 3164
_cell_measurement_temperature 296(2)
_cell_measurement_theta_max 33.6
_cell_measurement_theta_min 2.0
_cell_volume 1456(2)
_computing_cell_refinement
;
CrystalClear-SM Expert 2.0 rc14 (Rigaku, 2009)
;
_computing_data_collection
;
CrystalClear-SM Expert 2.0 rc14 (Rigaku, 2009)
;
_computing_data_reduction
;
CrystalClear-SM Expert 2.0 rc14 (Rigaku, 2009)
;
_computing_structure_refinement 'SHELXL-14 (Sheldrick, 2014)'
_computing_structure_solution 'SHELXL-14 (Sheldrick, 2014)'
_diffrn_ambient_temperature 296(2)
_diffrn_detector_area_resol_mean 13.6612
_diffrn_measured_fraction_theta_full 0.997
_diffrn_measured_fraction_theta_max 0.997
_diffrn_measurement_device
;
XtaLABmini: Fixed Chi 2 circle
;
_diffrn_measurement_device_type
;
Rigaku Mercury375R (2x2 bin mode)
;
_diffrn_measurement_method 'profile data from \w-scans'
_diffrn_radiation_type MoK\a
_diffrn_radiation_wavelength 0.71073
_diffrn_reflns_av_R_equivalents 0.1787
_diffrn_reflns_av_unetI/netI 0.1426
_diffrn_reflns_Laue_measured_fraction_full 0.997
_diffrn_reflns_Laue_measured_fraction_max 0.997
_diffrn_reflns_limit_h_max 9
_diffrn_reflns_limit_h_min -9
_diffrn_reflns_limit_k_max 13
_diffrn_reflns_limit_k_min -13
_diffrn_reflns_limit_l_max 22
_diffrn_reflns_limit_l_min -22
_diffrn_reflns_number 13805
_diffrn_reflns_point_group_measured_fraction_full 0.997
_diffrn_reflns_point_group_measured_fraction_max 0.997
_diffrn_reflns_theta_full 25.242
_diffrn_reflns_theta_max 25.992
_diffrn_reflns_theta_min 1.151
_exptl_absorpt_coefficient_mu 0.114
_exptl_absorpt_correction_T_max 1.000
_exptl_absorpt_correction_T_min 0.731
_exptl_absorpt_correction_type multi-scan
_exptl_absorpt_process_details 'Jacobson, R. (1998) Private communication'
_exptl_crystal_colour Colourless
_exptl_crystal_density_diffrn 1.452
_exptl_crystal_description Block
_exptl_crystal_F_000 664
_exptl_crystal_size_max 0.180
_exptl_crystal_size_mid 0.180
_exptl_crystal_size_min 0.110
_refine_diff_density_max 0.415
_refine_diff_density_min -0.411
_refine_diff_density_rms 0.092
_refine_ls_extinction_method none
_refine_ls_goodness_of_fit_ref 1.115
_refine_ls_hydrogen_treatment constr
_refine_ls_matrix_type full
_refine_ls_number_parameters 419
_refine_ls_number_reflns 5710
_refine_ls_number_restraints 0
_refine_ls_restrained_S_all 1.115
_refine_ls_R_factor_all 0.1146
_refine_ls_R_factor_gt 0.0830
_refine_ls_shift/su_max 0.012
_refine_ls_shift/su_mean 0.002
_refine_ls_structure_factor_coef Fsqd
_refine_ls_weighting_details 'w=1/[\s^2^(Fo^2^)+(0.0967P)^2^+0.0078P] where P=(Fo^2^+2Fc^2^)/3'
_refine_ls_weighting_scheme calc
_refine_ls_wR_factor_gt 0.2086
_refine_ls_wR_factor_ref 0.2511
_reflns_Friedel_coverage 0.000
_reflns_number_gt 3914
_reflns_number_total 5710
_reflns_threshold_expression 'I > 2\s(I)'
_cod_data_source_file ja8b02435_si_004.cif
_cod_data_source_block 2A
_cod_database_code 4132212
_shelx_space_group_comment
;
The symmetry employed for this shelxl refinement is uniquely defined
by the following loop, which should always be used as a source of
symmetry information in preference to the above space-group names.
They are only intended as comments.
;
_shelx_estimated_absorpt_t_min 0.980
_shelx_estimated_absorpt_t_max 0.988
_shelxl_version_number 2014-3

loop_
_space_group_symop_operation_xyz
'x, y, z'
'-x, -y, -z'

loop_
_atom_site_label
_atom_site_type_symbol
_atom_site_fract_x
_atom_site_fract_y
_atom_site_fract_z
_atom_site_U_iso_or_equiv
_atom_site_adp_type
_atom_site_occupancy
_atom_site_site_symmetry_order
_atom_site_calc_flag
_atom_site_refinement_flags_posn
_atom_site_refinement_flags_adp
C005 C 0.5555(4) 0.7820(3) 0.43667(17) 0.0396(7) Uani 1 1 d . .
C006 C 0.8526(4) 0.7003(3) 0.66750(17) 0.0413(7) Uani 1 1 d . .
H006 H 0.7923 0.7111 0.7132 0.050 Uiso 1 1 calc R U
C007 C 0.9544(4) 0.5803(3) 0.65867(16) 0.0359(7) Uani 1 1 d . .
C009 C 0.5575(4) 0.6157(3) 0.55034(16) 0.0374(7) Uani 1 1 d . .
H009 H 0.6314 0.5580 0.5236 0.045 Uiso 1 1 calc R U
C010 C 1.0408(4) 0.5670(3) 0.59009(16) 0.0399(7) Uani 1 1 d . .
H010 H 1.1089 0.4878 0.5836 0.048 Uiso 1 1 calc R U
C011 C 1.0295(4) 0.6677(3) 0.53056(17) 0.0404(7) Uani 1 1 d . .
H011 H 1.0886 0.6564 0.4846 0.048 Uiso 1 1 calc R U
C012 C 0.4989(4) 0.7419(3) 0.51690(17) 0.0380(7) Uani 1 1 d . .
C014 C 0.5035(4) 0.5778(3) 0.62414(17) 0.0406(7) Uani 1 1 d . .
C015 C 0.9286(4) 0.7859(3) 0.54047(17) 0.0390(7) Uani 1 1 d . .
C016 C 0.9537(4) 0.4734(3) 0.72183(16) 0.0419(7) Uani 1 1 d . .
C017 C 0.3963(4) 0.6600(3) 0.66643(18) 0.0480(8) Uani 1 1 d . .
H017 H 0.3613 0.6314 0.7158 0.058 Uiso 1 1 calc R U
C018 C 0.8407(4) 0.8015(3) 0.60998(17) 0.0422(7) Uani 1 1 d . .
H018 H 0.7742 0.8809 0.6170 0.051 Uiso 1 1 calc R U
C020 C 0.3903(4) 0.8259(3) 0.55919(18) 0.0457(8) Uani 1 1 d . .
H020 H 0.3495 0.9102 0.5371 0.055 Uiso 1 1 calc R U
C021 C 0.9968(5) 0.8823(4) 0.41536(19) 0.0607(10) Uani 1 1 d . .
H02A H 1.1197 0.8568 0.4242 0.091 Uiso 1 1 calc R U
H02B H 0.9750 0.9646 0.3838 0.091 Uiso 1 1 calc R U
H02C H 0.9596 0.8201 0.3907 0.091 Uiso 1 1 calc R U
C023 C 0.3423(5) 0.7856(3) 0.63357(19) 0.0521(8) Uani 1 1 d . .
H023 H 0.2731 0.8437 0.6615 0.062 Uiso 1 1 calc R U
N1 N 1.0766(4) 0.3682(3) 0.72248(16) 0.0582(8) Uani 1 1 d . .
H1A H 1.0773 0.3050 0.7588 0.070 Uiso 1 1 calc R U
H1B H 1.1555 0.3633 0.6866 0.070 Uiso 1 1 calc R U
N3 N 0.5646(4) 0.4435(3) 0.65935(15) 0.0479(7) Uani 1 1 d . .
O1 O 0.4824(3) 0.9007(2) 0.40991(12) 0.0556(7) Uani 1 1 d . .
H1 H 0.5081 0.9160 0.3647 0.083 Uiso 1 1 calc R U
O2 O 0.6587(3) 0.7124(2) 0.40100(12) 0.0531(6) Uani 1 1 d . .
O3 O 0.6817(3) 0.3764(2) 0.62728(14) 0.0591(7) Uani 1 1 d . .
O4 O 0.4921(4) 0.4056(3) 0.71922(13) 0.0672(8) Uani 1 1 d . .
O11 O 0.8384(3) 0.4825(2) 0.77317(12) 0.0606(7) Uani 1 1 d . .
O12 O 0.9019(3) 0.8903(2) 0.48575(12) 0.0546(6) Uani 1 1 d . .
C027 C 0.1364(4) 0.8821(3) -0.05985(16) 0.0389(7) Uani 1 1 d . .
H027 H 0.1718 0.9406 -0.0344 0.047 Uiso 1 1 calc R U
C029 C 0.4264(4) 1.0926(3) 0.15066(17) 0.0388(7) Uani 1 1 d . .
C030 C 0.1249(4) 0.7595(3) -0.02278(17) 0.0396(7) Uani 1 1 d . .
C032 C 0.4554(4) 1.2141(3) 0.15707(17) 0.0416(7) Uani 1 1 d . .
H032 H 0.4875 1.2292 0.2032 0.050 Uiso 1 1 calc R U
C033 C 0.3793(4) 1.0726(3) 0.08085(17) 0.0439(7) Uani 1 1 d . .
H033 H 0.3584 0.9927 0.0753 0.053 Uiso 1 1 calc R U
C035 C 0.0947(4) 0.9152(3) -0.13437(16) 0.0399(7) Uani 1 1 d . .
C036 C 0.1641(4) 0.7244(3) 0.05896(17) 0.0416(7) Uani 1 1 d . .
C037 C 0.0740(4) 0.6736(3) -0.06231(18) 0.0469(8) Uani 1 1 d . .
H037 H 0.0678 0.5912 -0.0381 0.056 Uiso 1 1 calc R U
C038 C 0.0417(4) 0.8316(3) -0.17450(18) 0.0478(8) Uani 1 1 d . .
H038 H 0.0130 0.8565 -0.2249 0.057 Uiso 1 1 calc R U
C039 C 0.4518(4) 0.9893(3) 0.21742(18) 0.0454(8) Uani 1 1 d . .
C041 C 0.3632(4) 1.1710(3) 0.01925(18) 0.0454(8) Uani 1 1 d . .
H041 H 0.3334 1.1561 -0.0273 0.054 Uiso 1 1 calc R U
C042 C 0.4375(4) 1.3119(3) 0.09648(18) 0.0475(8) Uani 1 1 d . .
H042 H 0.4565 1.3924 0.1020 0.057 Uiso 1 1 calc R U
C043 C 0.3911(4) 1.2901(3) 0.02716(17) 0.0425(7) Uani 1 1 d . .
C045 C 0.0326(5) 0.7094(3) -0.13733(18) 0.0525(9) Uani 1 1 d . .
H045 H -0.0019 0.6510 -0.1632 0.063 Uiso 1 1 calc R U
C046 C 0.3436(5) 1.3739(4) -0.10323(19) 0.0636(10) Uani 1 1 d . .
H04A H 0.4341 1.3093 -0.1203 0.095 Uiso 1 1 calc R U
H04B H 0.3390 1.4532 -0.1373 0.095 Uiso 1 1 calc R U
H04C H 0.2330 1.3472 -0.1017 0.095 Uiso 1 1 calc R U
N2 N 0.3921(4) 0.8832(3) 0.21643(17) 0.0613(8) Uani 1 1 d . .
H2A H 0.4076 0.8221 0.2542 0.074 Uiso 1 1 calc R U
H2B H 0.3376 0.8753 0.1780 0.074 Uiso 1 1 calc R U
N4 N 0.1039(4) 1.0447(3) -0.17282(16) 0.0516(7) Uani 1 1 d . .
O5 O 0.1312(4) 0.6122(2) 0.08814(13) 0.0604(7) Uani 1 1 d . .
H5 H 0.1584 0.5955 0.1325 0.091 Uiso 1 1 calc R U
O6 O 0.2172(3) 0.7958(2) 0.09365(13) 0.0582(7) Uani 1 1 d . .
O7 O 0.0418(4) 1.0789(3) -0.23515(15) 0.0802(9) Uani 1 1 d . .
O8 O 0.1716(3) 1.1140(2) -0.14145(14) 0.0604(7) Uani 1 1 d . .
O9 O 0.5310(4) 1.0037(3) 0.27206(13) 0.0645(7) Uani 1 1 d . .
O10 O 0.3799(3) 1.3918(2) -0.02966(13) 0.0598(7) Uani 1 1 d . .

loop_
_atom_site_aniso_label
_atom_site_aniso_U_11
_atom_site_aniso_U_22
_atom_site_aniso_U_33
_atom_site_aniso_U_23
_atom_site_aniso_U_13
_atom_site_aniso_U_12
C005 0.0467(17) 0.0338(16) 0.0380(16) -0.0050(13) -0.0064(13) -0.0058(14)
C006 0.0475(16) 0.0469(19) 0.0320(15) -0.0126(13) 0.0012(13) -0.0103(14)
C007 0.0442(16) 0.0309(15) 0.0328(15) -0.0035(12) -0.0032(12) -0.0086(13)
C009 0.0410(15) 0.0365(16) 0.0359(15) -0.0086(12) -0.0045(12) -0.0071(13)
C010 0.0494(17) 0.0314(16) 0.0366(15) -0.0076(12) 0.0025(13) -0.0018(13)
C011 0.0500(17) 0.0363(17) 0.0327(15) -0.0068(13) 0.0036(13) -0.0038(14)
C012 0.0432(16) 0.0362(16) 0.0367(16) -0.0107(13) -0.0036(13) -0.0078(13)
C014 0.0477(17) 0.0340(16) 0.0410(17) -0.0067(13) -0.0062(14) -0.0075(13)
C015 0.0459(16) 0.0301(16) 0.0413(17) -0.0032(13) -0.0069(14) -0.0084(13)
C016 0.0516(17) 0.0429(18) 0.0327(16) -0.0048(13) 0.0011(14) -0.0148(15)
C017 0.059(2) 0.051(2) 0.0352(16) -0.0109(14) 0.0022(15) -0.0130(16)
C018 0.0506(17) 0.0332(16) 0.0409(17) -0.0095(13) -0.0024(14) -0.0005(14)
C020 0.0552(19) 0.0352(17) 0.0458(18) -0.0146(14) -0.0047(15) 0.0009(14)
C021 0.082(3) 0.052(2) 0.0419(19) 0.0074(16) 0.0038(18) -0.012(2)
C023 0.063(2) 0.049(2) 0.0447(18) -0.0189(15) 0.0035(16) -0.0046(17)
N1 0.0712(19) 0.0395(16) 0.0523(17) 0.0100(13) 0.0078(15) -0.0012(15)
N3 0.0593(17) 0.0415(16) 0.0443(15) -0.0020(13) -0.0032(13) -0.0163(14)
O1 0.0798(17) 0.0382(13) 0.0412(13) -0.0015(10) 0.0001(12) 0.0022(12)
O2 0.0661(14) 0.0429(13) 0.0442(13) -0.0084(10) 0.0082(11) 0.0016(11)
O3 0.0698(15) 0.0389(13) 0.0625(16) -0.0057(12) 0.0037(13) -0.0004(12)
O4 0.096(2) 0.0551(16) 0.0457(14) 0.0073(12) 0.0081(14) -0.0208(15)
O11 0.0819(17) 0.0552(16) 0.0368(12) 0.0035(11) 0.0116(12) -0.0081(13)
O12 0.0772(16) 0.0363(13) 0.0428(13) 0.0051(10) -0.0017(12) -0.0022(12)
C027 0.0443(16) 0.0352(16) 0.0381(16) -0.0079(13) 0.0011(13) -0.0090(13)
C029 0.0405(15) 0.0371(17) 0.0387(16) -0.0097(13) 0.0025(13) -0.0051(13)
C030 0.0426(16) 0.0374(17) 0.0393(16) -0.0088(13) 0.0023(13) -0.0077(13)
C032 0.0514(17) 0.0407(17) 0.0352(16) -0.0121(13) 0.0024(13) -0.0110(14)
C033 0.0554(18) 0.0369(17) 0.0442(17) -0.0125(14) -0.0031(15) -0.0150(14)
C035 0.0449(16) 0.0376(17) 0.0358(16) -0.0047(13) 0.0002(13) -0.0057(13)
C036 0.0465(16) 0.0415(18) 0.0364(16) -0.0036(14) 0.0031(13) -0.0111(14)
C037 0.063(2) 0.0365(17) 0.0437(18) -0.0075(14) 0.0034(15) -0.0170(15)
C038 0.0529(18) 0.055(2) 0.0362(16) -0.0048(15) -0.0014(14) -0.0139(16)
C039 0.0551(18) 0.0412(18) 0.0382(17) -0.0067(14) 0.0016(15) -0.0056(15)
C041 0.0588(19) 0.0411(18) 0.0379(16) -0.0116(14) -0.0054(14) -0.0078(15)
C042 0.062(2) 0.0387(18) 0.0459(18) -0.0148(14) -0.0008(16) -0.0133(16)
C043 0.0476(17) 0.0370(17) 0.0402(17) -0.0065(13) 0.0030(14) -0.0031(14)
C045 0.070(2) 0.049(2) 0.0442(18) -0.0156(16) -0.0047(17) -0.0167(17)
C046 0.088(3) 0.054(2) 0.044(2) -0.0014(17) -0.0033(19) -0.006(2)
N2 0.087(2) 0.0468(18) 0.0504(18) 0.0039(14) -0.0090(16) -0.0212(16)
N4 0.0557(16) 0.0500(18) 0.0457(16) 0.0026(13) -0.0031(13) -0.0100(14)
O5 0.102(2) 0.0458(14) 0.0361(12) 0.0035(11) -0.0035(13) -0.0270(14)
O6 0.0852(17) 0.0536(15) 0.0418(13) -0.0029(11) -0.0122(12) -0.0278(13)
O7 0.115(2) 0.0707(19) 0.0526(16) 0.0204(14) -0.0309(16) -0.0271(17)
O8 0.0825(17) 0.0426(14) 0.0583(15) 0.0012(12) -0.0077(14) -0.0235(13)
O9 0.0982(19) 0.0580(16) 0.0405(14) -0.0004(12) -0.0142(13) -0.0247(14)
O10 0.0956(18) 0.0421(14) 0.0417(13) -0.0011(11) -0.0066(13) -0.0165(13)

loop_
_atom_type_symbol
_atom_type_description
_atom_type_scat_dispersion_real
_atom_type_scat_dispersion_imag
_atom_type_scat_source
C C 0.0033 0.0016 'International Tables Vol C Tables 4.2.6.8 and 6.1.1.4'
H H 0.0000 0.0000 'International Tables Vol C Tables 4.2.6.8 and 6.1.1.4'
N N 0.0061 0.0033 'International Tables Vol C Tables 4.2.6.8 and 6.1.1.4'
O O 0.0106 0.0060 'International Tables Vol C Tables 4.2.6.8 and 6.1.1.4'

loop_
_geom_angle_atom_site_label_1
_geom_angle_atom_site_label_2
_geom_angle_atom_site_label_3
_geom_angle
O2 C005 O1 124.2(3)
O2 C005 C012 123.2(3)
O1 C005 C012 112.7(3)
C018 C006 C007 121.0(3)
C018 C006 H006 119.5
C007 C006 H006 119.5
C010 C007 C006 118.2(3)
C010 C007 C016 123.7(3)
C006 C007 C016 118.0(3)
C014 C009 C012 118.6(3)
C014 C009 H009 120.7
C012 C009 H009 120.7
C007 C010 C011 122.0(3)
C007 C010 H010 119.0
C011 C010 H010 119.0
C010 C011 C015 119.0(3)
C010 C011 H011 120.5
C015 C011 H011 120.5
C009 C012 C020 119.0(3)
C009 C012 C005 118.4(3)
C020 C012 C005 122.6(3)
C017 C014 C009 122.9(3)
C017 C014 N3 118.6(3)
C009 C014 N3 118.5(3)
O12 C015 C011 124.5(3)
O12 C015 C018 115.6(3)
C011 C015 C018 119.8(3)
O11 C016 N1 121.1(3)
O11 C016 C007 119.9(3)
N1 C016 C007 119.1(3)
C023 C017 C014 118.2(3)
C023 C017 H017 120.9
C014 C017 H017 120.9
C006 C018 C015 120.1(3)
C006 C018 H018 120.0
C015 C018 H018 120.0
C023 C020 C012 120.9(3)
C023 C020 H020 119.5
C012 C020 H020 119.5
O12 C021 H02A 109.5
O12 C021 H02B 109.5
H02A C021 H02B 109.5
O12 C021 H02C 109.5
H02A C021 H02C 109.5
H02B C021 H02C 109.5
C017 C023 C020 120.4(3)
C017 C023 H023 119.8
C020 C023 H023 119.8
C016 N1 H1A 120.0
C016 N1 H1B 120.0
H1A N1 H1B 120.0
O3 N3 O4 123.8(3)
O3 N3 C014 118.7(3)
O4 N3 C014 117.4(3)
C005 O1 H1 109.5
C015 O12 C021 117.9(3)
C035 C027 C030 119.0(3)
C035 C027 H027 120.5
C030 C027 H027 120.5
C033 C029 C032 118.1(3)
C033 C029 C039 122.7(3)
C032 C029 C039 119.2(3)
C037 C030 C027 119.3(3)
C037 C030 C036 121.4(3)
C027 C030 C036 119.3(3)
C042 C032 C029 121.3(3)
C042 C032 H032 119.3
C029 C032 H032 119.3
C029 C033 C041 120.7(3)
C029 C033 H033 119.6
C041 C033 H033 119.6
C027 C035 C038 122.6(3)
C027 C035 N4 118.9(3)
C038 C035 N4 118.5(3)
O6 C036 O5 124.9(3)
O6 C036 C030 122.4(3)
O5 C036 C030 112.7(3)
C045 C037 C030 120.5(3)
C045 C037 H037 119.7
C030 C037 H037 119.7
C035 C038 C045 118.0(3)
C035 C038 H038 121.0
C045 C038 H038 121.0
O9 C039 N2 121.5(3)
O9 C039 C029 119.4(3)
N2 C039 C029 119.0(3)
C043 C041 C033 120.1(3)
C043 C041 H041 119.9
C033 C041 H041 119.9
C032 C042 C043 119.8(3)
C032 C042 H042 120.1
C043 C042 H042 120.1
O10 C043 C041 124.5(3)
O10 C043 C042 115.6(3)
C041 C043 C042 119.9(3)
C037 C045 C038 120.6(3)
C037 C045 H045 119.7
C038 C045 H045 119.7
O10 C046 H04A 109.5
O10 C046 H04B 109.5
H04A C046 H04B 109.5
O10 C046 H04C 109.5
H04A C046 H04C 109.5
H04B C046 H04C 109.5
C039 N2 H2A 120.0
C039 N2 H2B 120.0
H2A N2 H2B 120.0
O7 N4 O8 122.8(3)
O7 N4 C035 118.0(3)
O8 N4 C035 119.2(3)
C036 O5 H5 109.5
C043 O10 C046 118.5(3)

loop_
_geom_bond_atom_site_label_1
_geom_bond_atom_site_label_2
_geom_bond_distance
C005 O2 1.210(4)
C005 O1 1.316(4)
C005 C012 1.496(4)
C006 C018 1.365(4)
C006 C007 1.401(4)
C006 H006 0.9300
C007 C010 1.377(4)
C007 C016 1.477(4)
C009 C014 1.383(4)
C009 C012 1.391(4)
C009 H009 0.9300
C010 C011 1.385(4)
C010 H010 0.9300
C011 C015 1.387(4)
C011 H011 0.9300
C012 C020 1.394(4)
C014 C017 1.378(4)
C014 N3 1.476(4)
C015 O12 1.357(4)
C015 C018 1.400(4)
C016 O11 1.245(4)
C016 N1 1.328(4)
C017 C023 1.377(5)
C017 H017 0.9300
C018 H018 0.9300
C020 C023 1.384(5)
C020 H020 0.9300
C021 O12 1.426(4)
C021 H02A 0.9600
C021 H02B 0.9600
C021 H02C 0.9600
C023 H023 0.9300
N1 H1A 0.8600
N1 H1B 0.8600
N3 O3 1.220(4)
N3 O4 1.227(4)
O1 H1 0.8200
C027 C035 1.370(4)
C027 C030 1.393(4)
C027 H027 0.9300
C029 C033 1.392(4)
C029 C032 1.395(4)
C029 C039 1.489(4)
C030 C037 1.386(4)
C030 C036 1.490(4)
C032 C042 1.376(4)
C032 H032 0.9300
C033 C041 1.392(5)
C033 H033 0.9300
C035 C038 1.380(4)
C035 N4 1.463(4)
C036 O6 1.213(4)
C036 O5 1.303(4)
C037 C045 1.380(5)
C037 H037 0.9300
C038 C045 1.387(5)
C038 H038 0.9300
C039 O9 1.241(4)
C039 N2 1.320(4)
C041 C043 1.374(5)
C041 H041 0.9300
C042 C043 1.389(4)
C042 H042 0.9300
C043 O10 1.361(4)
C045 H045 0.9300
C046 O10 1.421(4)
C046 H04A 0.9600
C046 H04B 0.9600
C046 H04C 0.9600
N2 H2A 0.8600
N2 H2B 0.8600
N4 O7 1.220(4)
N4 O8 1.221(4)
O5 H5 0.8200

loop_
_geom_torsion_atom_site_label_1
_geom_torsion_atom_site_label_2
_geom_torsion_atom_site_label_3
_geom_torsion_atom_site_label_4
_geom_torsion
C018 C006 C007 C010 -0.6(5)
C018 C006 C007 C016 -176.8(3)
C006 C007 C010 C011 -0.1(5)
C016 C007 C010 C011 175.9(3)
C007 C010 C011 C015 0.3(5)
C014 C009 C012 C020 0.9(4)
C014 C009 C012 C005 -179.1(3)
O2 C005 C012 C009 -4.9(4)
O1 C005 C012 C009 175.7(3)
O2 C005 C012 C020 175.1(3)
O1 C005 C012 C020 -4.3(4)
C012 C009 C014 C017 -1.0(5)
C012 C009 C014 N3 179.5(2)
C010 C011 C015 O12 -177.4(3)
C010 C011 C015 C018 0.1(4)
C010 C007 C016 O11 -160.5(3)
C006 C007 C016 O11 15.5(4)
C010 C007 C016 N1 19.1(5)
C006 C007 C016 N1 -164.9(3)
C009 C014 C017 C023 -0.6(5)
N3 C014 C017 C023 178.9(3)
C007 C006 C018 C015 1.0(5)
O12 C015 C018 C006 176.9(3)
C011 C015 C018 C006 -0.8(5)
C009 C012 C020 C023 0.7(5)
C005 C012 C020 C023 -179.3(3)
C014 C017 C023 C020 2.2(5)
C012 C020 C023 C017 -2.3(5)
C017 C014 N3 O3 -167.8(3)
C009 C014 N3 O3 11.7(4)
C017 C014 N3 O4 13.0(4)
C009 C014 N3 O4 -167.4(3)
C011 C015 O12 C021 -6.3(5)
C018 C015 O12 C021 176.2(3)
C035 C027 C030 C037 0.8(5)
C035 C027 C030 C036 -177.9(3)
C033 C029 C032 C042 0.3(5)
C039 C029 C032 C042 178.5(3)
C032 C029 C033 C041 0.5(5)
C039 C029 C033 C041 -177.7(3)
C030 C027 C035 C038 -0.1(5)
C030 C027 C035 N4 179.0(3)
C037 C030 C036 O6 176.3(3)
C027 C030 C036 O6 -5.0(5)
C037 C030 C036 O5 -5.3(4)
C027 C030 C036 O5 173.4(3)
C027 C030 C037 C045 -0.9(5)
C036 C030 C037 C045 177.8(3)
C027 C035 C038 C045 -0.6(5)
N4 C035 C038 C045 -179.6(3)
C033 C029 C039 O9 163.7(3)
C032 C029 C039 O9 -14.5(5)
C033 C029 C039 N2 -15.1(5)
C032 C029 C039 N2 166.7(3)
C029 C033 C041 C043 -1.0(5)
C029 C032 C042 C043 -0.5(5)
C033 C041 C043 O10 179.4(3)
C033 C041 C043 C042 0.8(5)
C032 C042 C043 O10 -178.8(3)
C032 C042 C043 C041 0.0(5)
C030 C037 C045 C038 0.2(5)
C035 C038 C045 C037 0.5(5)
C027 C035 N4 O7 -169.2(3)
C038 C035 N4 O7 9.9(4)
C027 C035 N4 O8 10.3(4)
C038 C035 N4 O8 -170.7(3)
C041 C043 O10 C046 -2.5(5)
C042 C043 O10 C046 176.2(3)
